data_2214563
loop_
_publ_author_name
'Stefanowicz, Piotr'
'Jaremko, Mariusz'
'Jaremko, \/Lukasz'
'Lis, Tadeusz'

_publ_contact_author_address
; Faculty of Chemistry
  University of Wroc\/law
  14 Joliot-Curie Street
  50-383 Wroc\/law
  Poland
;
_publ_contact_author_email jaremko@gmail.com
_publ_contact_author_name \/Lukasz'Jaremko
_publ_contact_author_phone 4869267950
_publ_section_title
;
 Oxacyclohexane-2,6-dione (glutaric anhydride)
;
_journal_coeditor_code BX2098
_journal_date_accepted 2007-07-05
_journal_date_recd_electronic 2007-07-03
_journal_issue 8
_journal_name_full 'Acta Crystallographica Section E'
_journal_page_first o3431
_journal_page_last o3431
_journal_paper_category QO
_journal_paper_doi 10.1107/S1600536807032977
_journal_volume 63
_journal_year 2007
_chemical_formula_iupac 'C5 H6 O3'
_chemical_formula_moiety 'C5 H6 O3'
_chemical_formula_sum 'C5 H6 O3'
_chemical_formula_weight 114.10
_chemical_name_common 'glutaric anhydride'
_chemical_name_systematic Oxacyclohexane-2,6-dione
_space_group_IT_number 19
_symmetry_cell_setting orthorhombic
_symmetry_space_group_name_Hall 'P 2ac 2ab'
_symmetry_space_group_name_H-M 'P 21 21 21'
_atom_sites_solution_hydrogens geom
_atom_sites_solution_primary direct
_atom_sites_solution_secondary difmap
_audit_creation_method SHELXL-97
_cell_angle_alpha 90.00
_cell_angle_beta 90.00
_cell_angle_gamma 90.00
_cell_formula_units_Z 4
_cell_length_a 5.410(4)
_cell_length_b 7.520(6)
_cell_length_c 13.180(8)
_cell_measurement_reflns_used 668
_cell_measurement_temperature 240(2)
_cell_measurement_theta_max 28.45
_cell_measurement_theta_min 3.12
_cell_volume 536.2(7)
_computing_cell_refinement 'CrysAlis RED (Oxford Diffraction, 2003)'
_computing_data_collection 'CrysAlis CCD (Oxford Diffraction, 2003)'
_computing_data_reduction 'CrysAlis RED'
_computing_molecular_graphics 'PLATON (Spek, 2003) and XP (Bruker, 1999)'
_computing_publication_material SHELXL97
_computing_structure_refinement 'SHELXL97 (Sheldrick, 1997)'
_computing_structure_solution 'SHELXS97 (Sheldrick, 1997)'
_diffrn_ambient_temperature 240(2)
_diffrn_measured_fraction_theta_full 0.996
_diffrn_measured_fraction_theta_max 0.949
_diffrn_measurement_device_type 'KUMA KM-4 CCD \k-geometry diffractometer'
_diffrn_measurement_method '\w and \f'
_diffrn_radiation_monochromator graphite
_diffrn_radiation_source 'fine-focus sealed tube'
_diffrn_radiation_type MoK\a
_diffrn_radiation_wavelength 0.71073
_diffrn_reflns_av_R_equivalents 0.0337
_diffrn_reflns_av_sigmaI/netI 0.0203
_diffrn_reflns_limit_h_max 5
_diffrn_reflns_limit_h_min -7
_diffrn_reflns_limit_k_max 10
_diffrn_reflns_limit_k_min -9
_diffrn_reflns_limit_l_max 16
_diffrn_reflns_limit_l_min -17
_diffrn_reflns_number 3600
_diffrn_reflns_theta_full 27.50
_diffrn_reflns_theta_max 28.45
_diffrn_reflns_theta_min 3.12
_diffrn_standards_decay_% 0
_diffrn_standards_interval_count 0
_diffrn_standards_interval_time 0
_diffrn_standards_number 0
_exptl_absorpt_coefficient_mu 0.118
_exptl_absorpt_correction_type none
_exptl_crystal_colour colourless
_exptl_crystal_density_diffrn 1.413
_exptl_crystal_density_method 'not measured'
_exptl_crystal_description needle
_exptl_crystal_F_000 240
_exptl_crystal_size_max 0.53
_exptl_crystal_size_mid 0.15
_exptl_crystal_size_min 0.15
_refine_diff_density_max 0.220
_refine_diff_density_min -0.105
_refine_ls_extinction_method none
_refine_ls_goodness_of_fit_ref 1.138
_refine_ls_hydrogen_treatment constr
_refine_ls_matrix_type full
_refine_ls_number_parameters 73
_refine_ls_number_reflns 774
_refine_ls_number_restraints 0
_refine_ls_restrained_S_all 1.138
_refine_ls_R_factor_all 0.0486
_refine_ls_R_factor_gt 0.0412
_refine_ls_shift/su_max 0.000
_refine_ls_shift/su_mean 0.000
_refine_ls_structure_factor_coef Fsqd
_refine_ls_weighting_details 'calc w=1/[\s^2^(Fo^2^)+(0.0681P)^2^+0.0184P] where P=(Fo^2^+2Fc^2^)/3'
_refine_ls_weighting_scheme calc
_refine_ls_wR_factor_gt 0.1122
_refine_ls_wR_factor_ref 0.1157
_reflns_number_gt 668
_reflns_number_total 774
_reflns_threshold_expression >2sigma(I)
_cod_data_source_file bx2098.cif
_cod_data_source_block I
_cod_database_code 2214563
_cod_database_fobs_code 2214563

loop_
_symmetry_equiv_pos_as_xyz
'x, y, z'
'-x+1/2, -y, z+1/2'
'-x, y+1/2, -z+1/2'
'x+1/2, -y+1/2, -z'

loop_
_atom_site_type_symbol
_atom_site_label
_atom_site_fract_x
_atom_site_fract_y
_atom_site_fract_z
_atom_site_U_iso_or_equiv
_atom_site_adp_type
_atom_site_calc_flag
_atom_site_refinement_flags
_atom_site_occupancy
O O1 0.5092(2) 0.6331(2) 0.60650(11) 0.0495(4) Uani d . 1
C C1 0.5835(4) 0.5529(3) 0.51710(16) 0.0471(5) Uani d . 1
O O3 0.4401(3) 0.5620(2) 0.44814(12) 0.0712(6) Uani d . 1
C C2 0.8311(4) 0.4690(3) 0.51408(16) 0.0504(5) Uani d . 1
H H2A 0.9512 0.5552 0.4880 0.060 Uiso calc R 1
H H2B 0.8270 0.3681 0.4671 0.060 Uiso calc R 1
C C5 0.6538(4) 0.6438(3) 0.69384(16) 0.0517(5) Uani d . 1
O O2 0.5715(4) 0.7309(3) 0.76100(13) 0.0813(7) Uani d . 1
C C4 0.8970(4) 0.5521(3) 0.69368(16) 0.0530(5) Uani d . 1
H H4A 0.9273 0.5026 0.7613 0.064 Uiso calc R 1
H H4B 1.0269 0.6398 0.6799 0.064 Uiso calc R 1
C C3 0.9151(4) 0.4048(3) 0.61660(17) 0.0545(6) Uani d . 1
H H3A 1.0865 0.3634 0.6122 0.065 Uiso calc R 1
H H3B 0.8121 0.3044 0.6381 0.065 Uiso calc R 1

loop_
_atom_site_aniso_label
_atom_site_aniso_U_11
_atom_site_aniso_U_22
_atom_site_aniso_U_33
_atom_site_aniso_U_12
_atom_site_aniso_U_13
_atom_site_aniso_U_23
O1 0.0396(7) 0.0576(9) 0.0512(8) 0.0085(7) 0.0013(6) -0.0010(7)
C1 0.0472(10) 0.0467(10) 0.0475(10) -0.0027(10) -0.0023(9) 0.0008(9)
O3 0.0670(11) 0.0888(13) 0.0577(10) 0.0057(11) -0.0200(9) -0.0027(9)
C2 0.0518(12) 0.0504(11) 0.0489(11) 0.0006(10) 0.0030(10) -0.0099(10)
C5 0.0465(10) 0.0605(13) 0.0479(11) 0.0054(10) 0.0058(10) -0.0034(11)
O2 0.0701(12) 0.1111(15) 0.0627(11) 0.0210(12) 0.0087(10) -0.0317(11)
C4 0.0471(11) 0.0664(13) 0.0455(10) 0.0088(11) -0.0034(9) 0.0005(11)
C3 0.0493(11) 0.0535(12) 0.0606(12) 0.0103(10) 0.0033(11) 0.0022(10)

loop_
_atom_type_symbol
_atom_type_description
_atom_type_scat_dispersion_real
_atom_type_scat_dispersion_imag
_atom_type_scat_source
C C 0.0033 0.0000 'International Tables Vol C Tables 4.2.6.8 and 6.1.1.4'
H H 0.0000 0.0000 'International Tables Vol C Tables 4.2.6.8 and 6.1.1.4'
O O 0.0106 0.0000 'International Tables Vol C Tables 4.2.6.8 and 6.1.1.4'

loop_
_geom_angle_atom_site_label_1
_geom_angle_atom_site_label_2
_geom_angle_atom_site_label_3
_geom_angle
_geom_angle_publ_flag
C1 O1 C5 124.43(15) yes
O3 C1 O1 115.69(19) ?
O3 C1 C2 126.2(2) ?
O1 C1 C2 118.13(17) ?
C1 C2 C3 112.67(19) ?
C1 C2 H2A 109.1 ?
C3 C2 H2A 109.1 ?
C1 C2 H2B 109.1 ?
C3 C2 H2B 109.1 ?
H2A C2 H2B 107.8 ?
O2 C5 O1 115.9(2) ?
O2 C5 C4 126.1(2) ?
O1 C5 C4 117.99(18) ?
C5 C4 C3 113.55(18) ?
C5 C4 H4A 108.9 ?
C3 C4 H4A 108.9 ?
C5 C4 H4B 108.9 ?
C3 C4 H4B 108.9 ?
H4A C4 H4B 107.7 ?
C2 C3 C4 110.50(18) ?
C2 C3 H3A 109.6 ?
C4 C3 H3A 109.6 ?
C2 C3 H3B 109.6 ?
C4 C3 H3B 109.6 ?
H3A C3 H3B 108.1 ?

loop_
_geom_bond_atom_site_label_1
_geom_bond_atom_site_label_2
_geom_bond_distance
_geom_bond_publ_flag
O1 C1 1.383(3) ?
O1 C5 1.394(3) ?
C1 O3 1.197(3) yes
C1 C2 1.481(3) ?
C2 C3 1.505(3) ?
C2 H2A 0.9800 ?
C2 H2B 0.9800 ?
C5 O2 1.188(3) yes
C5 C4 1.485(3) ?
C4 C3 1.506(3) ?
C4 H4A 0.9800 ?
C4 H4B 0.9800 ?
C3 H3A 0.9800 ?
C3 H3B 0.9800 ?

loop_
_geom_hbond_atom_site_label_D
_geom_hbond_atom_site_label_H
_geom_hbond_atom_site_label_A
_geom_hbond_site_symmetry_A
_geom_hbond_distance_DH
_geom_hbond_distance_HA
_geom_hbond_distance_DA
_geom_hbond_angle_DHA
C3 H3B O2 3_646 0.98 2.53 3.353(4) 142

loop_
_cod_related_entry_id
_cod_related_entry_database
_cod_related_entry_code
1 ChemSpider 7652
